data_4332537
loop_
_publ_author_name
'Cordes, David B.'
'Hanton, Lyall R.'
'Spicer, Mark D.'

_publ_section_title
;
 Helices versus Zigzag Chains:&#x00A0; One-Dimensional Coordination
 Polymers of AgIand Bis(4-pyridyl)amine
;
_journal_issue 19
_journal_name_full 'Inorganic Chemistry'
_journal_page_first 7651
_journal_page_last 7664
_journal_paper_doi 10.1021/ic060487y
_journal_volume 45
_journal_year 2006
_chemical_absolute_configuration ad
_chemical_compound_source 'synthesis as described'
_chemical_formula_moiety 'C10 H9 Ag1 N4 O3'
_chemical_formula_sum 'C10 H9 Ag N4 O3'
_chemical_formula_weight 341.08
_chemical_name_common DCHEX
_chemical_name_systematic
;
 ?
;
_space_group_IT_number 155
_symmetry_cell_setting trigonal
_symmetry_Int_Tables_number 155
_symmetry_space_group_name_Hall 'R 3 2"'
_symmetry_space_group_name_H-M 'R 3 2 :H'
_atom_sites_solution_hydrogens geom
_atom_sites_solution_primary direct
_atom_sites_solution_secondary difmap
_audit_conform_dict_location ftp://ftp.iucr.org/pub/cif_core.dic
_audit_conform_dict_name cif_core.dic
_audit_conform_dict_version 2.3
_audit_creation_date 2005-05-11T10:57:46-00:00
_audit_creation_method 'WinGX routine CIF_UPDATE'
_cell_angle_alpha 90
_cell_angle_beta 90
_cell_angle_gamma 120
_cell_formula_units_Z 9
_cell_length_a 9.459(4)
_cell_length_b 9.459(4)
_cell_length_c 34.558(14)
_cell_measurement_reflns_used 2078
_cell_measurement_temperature 123(2)
_cell_measurement_theta_max 27.485
_cell_measurement_theta_min 2.91
_cell_measurement_wavelength 0.71073
_cell_volume 2677.7(19)
_computing_cell_refinement 'HKL Scalepack (Otwinowski & Minor 1997)'
_computing_data_collection 'Collect (Nonius BV, 1997-2000)'
_computing_data_reduction 'HKL Denzo and Scalepack (Otwinowski & Minor 1997)'
_computing_molecular_graphics 'Ortep-3 for Windows (Farrugia, 1997)'
_computing_publication_material 'WinGX publication routines (Farrugia, 1999)'
_computing_structure_refinement 'SHELXL-97 (Sheldrick, 1997)'
_computing_structure_solution 'SIR97 (Giacovazzo et al, 1997)'
_diffrn_ambient_temperature 123(2)
_diffrn_detector 'CCD plate'
_diffrn_detector_area_resol_mean 9
_diffrn_measured_fraction_theta_full 0.728
_diffrn_measured_fraction_theta_max 0.728
_diffrn_measurement_device '95mm CCD camera on \k-goniostat'
_diffrn_measurement_device_type KappaCCD
_diffrn_measurement_method 'CCD rotation images, thick slices'
_diffrn_orient_matrix_type 'by Nonius Collect from scalepack cell'
_diffrn_orient_matrix_UB_11 -0.995826E-1
_diffrn_orient_matrix_UB_12 -0.859342E-1
_diffrn_orient_matrix_UB_13 0.13416E-1
_diffrn_orient_matrix_UB_21 0.432985E-1
_diffrn_orient_matrix_UB_22 0.570433E-1
_diffrn_orient_matrix_UB_23 0.25293E-1
_diffrn_orient_matrix_UB_31 -0.555438E-1
_diffrn_orient_matrix_UB_32 0.648454E-1
_diffrn_orient_matrix_UB_33 -0.44561E-2
_diffrn_radiation_monochromator graphite
_diffrn_radiation_probe x-ray
_diffrn_radiation_type MoK\a
_diffrn_radiation_wavelength 0.71069
_diffrn_reflns_av_R_equivalents 0.0206
_diffrn_reflns_av_unetI/netI 0.0331
_diffrn_reflns_limit_h_max 11
_diffrn_reflns_limit_h_min -11
_diffrn_reflns_limit_k_max 11
_diffrn_reflns_limit_k_min -10
_diffrn_reflns_limit_l_max 44
_diffrn_reflns_limit_l_min -42
_diffrn_reflns_number 2105
_diffrn_reflns_theta_full 27.51
_diffrn_reflns_theta_max 27.51
_diffrn_reflns_theta_min 3.43
_diffrn_source 'Enraf Nonius FR590'
_exptl_absorpt_coefficient_mu 1.7
_exptl_absorpt_correction_type none
_exptl_crystal_colour colourless
_exptl_crystal_density_diffrn 1.903
_exptl_crystal_density_method 'not measured'
_exptl_crystal_description prism
_exptl_crystal_F_000 1512
_exptl_crystal_size_max 0.3
_exptl_crystal_size_mid 0.3
_exptl_crystal_size_min 0.2
_refine_diff_density_max 2.187
_refine_diff_density_min -0.891
_refine_diff_density_rms 0.189
_refine_ls_abs_structure_details 'Flack H D (1983), Acta Cryst. A39, 876-881'
_refine_ls_abs_structure_Flack -0.03(9)
_refine_ls_extinction_coef 0.0011(4)
_refine_ls_extinction_expression Fc^*^=kFc[1+0.001xFc^2^\l^3^/sin(2\q)]^-1/4^
_refine_ls_extinction_method SHELXL
_refine_ls_goodness_of_fit_ref 1.158
_refine_ls_hydrogen_treatment mixed
_refine_ls_matrix_type full
_refine_ls_number_parameters 85
_refine_ls_number_reflns 867
_refine_ls_number_restraints 0
_refine_ls_restrained_S_all 1.158
_refine_ls_R_factor_all 0.0536
_refine_ls_R_factor_gt 0.0492
_refine_ls_shift/su_max 0
_refine_ls_shift/su_mean 0
_refine_ls_structure_factor_coef Fsqd
_refine_ls_weighting_details 'calc w=1/[\s^2^(Fo^2^)+(0.0896P)^2^+0.0000P] where P=(Fo^2^+2Fc^2^)/3'
_refine_ls_weighting_scheme calc
_refine_ls_wR_factor_gt 0.1237
_refine_ls_wR_factor_ref 0.1291
_reflns_number_gt 789
_reflns_number_total 867
_reflns_threshold_expression >2sigma(I)
_cod_data_source_file ic060487ysup1.cif
_cod_data_source_block lh19
_cod_original_sg_symbol_Hall R32"
_cod_original_sg_symbol_H-M R32
_cod_original_formula_sum 'C10 H9 Ag1 N4 O3'
_cod_database_code 4332537

loop_
_symmetry_equiv_pos_site_id
_symmetry_equiv_pos_as_xyz
1 x,y,z
2 -y,x-y,z
3 -x+y,-x,z
4 y,x,-z
5 -x,-x+y,-z
6 x-y,-y,-z
7 2/3+x,1/3+y,1/3+z
8 2/3-y,1/3+x-y,1/3+z
9 2/3-x+y,1/3-x,1/3+z
10 2/3+y,1/3+x,1/3-z
11 2/3-x,1/3-x+y,1/3-z
12 2/3+x-y,1/3-y,1/3-z
13 1/3+x,2/3+y,2/3+z
14 1/3-y,2/3+x-y,2/3+z
15 1/3-x+y,2/3-x,2/3+z
16 1/3+y,2/3+x,2/3-z
17 1/3-x,2/3-x+y,2/3-z
18 1/3+x-y,2/3-y,2/3-z

loop_
_atom_site_label
_atom_site_type_symbol
_atom_site_fract_x
_atom_site_fract_y
_atom_site_fract_z
_atom_site_U_iso_or_equiv
_atom_site_adp_type
_atom_site_occupancy
_atom_site_symmetry_multiplicity
_atom_site_calc_flag
_atom_site_refinement_flags
Ag1 Ag 0.67731(6) 0 0 0.0224(3) Uani 1 2 d S
N1 N 0.6667 -0.2915(10) -0.1667 0.031(2) Uani 1 2 d S
H3 H 0.6667 -0.3816 -0.1667 0.038 Uiso 1 2 d SR
N2 N 0.6641(7) -0.1027(6) -0.05672(16) 0.0351(14) Uani 1 1 d .
C1 C 0.6625(7) -0.2237(7) -0.13048(18) 0.0269(17) Uani 1 1 d .
C2 C 0.7263(7) -0.0573(7) -0.1246(2) 0.0337(17) Uani 1 1 d .
H2 H 0.7702 0.0173 -0.1455 0.04 Uiso 1 1 calc R
C3 C 0.7245(8) -0.0020(8) -0.0872(2) 0.0323(14) Uani 1 1 d .
H1 H 0.7678 0.1117 -0.0832 0.039 Uiso 1 1 calc R
C4 C 0.6063(8) -0.2632(7) -0.0625(2) 0.0329(18) Uani 1 1 d .
H4 H 0.5663 -0.3355 -0.041 0.039 Uiso 1 1 calc R
C5 C 0.6038(8) -0.3253(8) -0.0986(2) 0.0317(18) Uani 1 1 d .
H5 H 0.5612 -0.4393 -0.1017 0.038 Uiso 1 1 calc R
N4 N 0.6667 -0.6667 -0.1667 0.021(3) Uani 1 6 d S
O2 O 0.7972(6) -0.5362(6) -0.1667 0.062(3) Uani 1 2 d S
O1 O 0.6514(5) -0.5423(5) -0.02859(14) 0.0476(17) Uani 1 1 d .
N3 N 0.6667 -0.6667 -0.0287(3) 0.033(3) Uani 1 3 d S

loop_
_atom_site_aniso_label
_atom_site_aniso_U_11
_atom_site_aniso_U_22
_atom_site_aniso_U_33
_atom_site_aniso_U_23
_atom_site_aniso_U_13
_atom_site_aniso_U_12
Ag1 0.0278(4) 0.0266(5) 0.0122(5) -0.0031(2) -0.00154(10) 0.0133(2)
N1 0.035(6) 0.028(3) 0.033(8) 0.0003(16) 0.001(3) 0.018(3)
N2 0.036(3) 0.034(3) 0.034(4) -0.004(3) -0.003(3) 0.017(3)
C1 0.031(3) 0.028(3) 0.026(5) 0.000(3) 0.002(3) 0.018(3)
C2 0.042(4) 0.029(4) 0.033(5) 0.006(3) 0.003(3) 0.020(3)
C3 0.038(3) 0.028(3) 0.031(4) 0.006(3) 0.007(3) 0.016(3)
C4 0.040(4) 0.029(3) 0.030(5) 0.004(3) 0.003(3) 0.018(3)
C5 0.034(3) 0.026(3) 0.036(5) 0.006(3) 0.001(3) 0.015(3)
N4 0.020(4) 0.020(4) 0.023(8) 0 0 0.010(2)
O2 0.031(3) 0.031(3) 0.097(9) 0.006(2) -0.006(2) -0.006(3)
O1 0.051(3) 0.030(3) 0.070(5) 0.002(2) 0.001(2) 0.026(2)
N3 0.031(3) 0.031(3) 0.039(8) 0 0 0.0155(16)

loop_
_atom_type_symbol
_atom_type_description
_atom_type_scat_dispersion_real
_atom_type_scat_dispersion_imag
_atom_type_scat_source
C C 0.003 0.002 'International Tables Vol C Tables 4.2.6.8 and 6.1.1.4'
H H 0 0 'International Tables Vol C Tables 4.2.6.8 and 6.1.1.4'
Ag Ag -0.897 1.102 'International Tables Vol C Tables 4.2.6.8 and 6.1.1.4'
N N 0.006 0.003 'International Tables Vol C Tables 4.2.6.8 and 6.1.1.4'
O O 0.011 0.006 'International Tables Vol C Tables 4.2.6.8 and 6.1.1.4'

loop_
_geom_angle_atom_site_label_1
_geom_angle_atom_site_label_2
_geom_angle_atom_site_label_3
_geom_angle
_geom_angle_site_symmetry_1
_geom_angle_site_symmetry_3
N2 Ag1 N2 160.8(3) . 6
C1 N1 C1 124.3(9) . 17_654
C1 N1 H3 117.8 . .
C1 N1 H3 117.8 17_654 .
C3 N2 C4 118.2(6) . .
C3 N2 Ag1 119.0(4) . .
C4 N2 Ag1 122.7(5) . .
C5 C1 C2 117.8(6) . .
C5 C1 N1 118.8(6) . .
C2 C1 N1 123.2(6) . .
C1 C2 C3 118.7(6) . .
C1 C2 H2 120.6 . .
C3 C2 H2 120.6 . .
N2 C3 C2 122.7(6) . .
N2 C3 H1 118.6 . .
C2 C3 H1 118.6 . .
N2 C4 C5 121.8(6) . .
N2 C4 H4 119.1 . .
C5 C4 H4 119.1 . .
C4 C5 C1 120.8(6) . .
C4 C5 H5 119.6 . .
C1 C5 H5 119.6 . .
O2 N4 O2 120.000(2) 3_755 .
O2 N4 O2 120.000(5) 3_755 2_535
O2 N4 O2 120.0000(10) . 2_535
O1 N3 O1 120.000(9) 3_755 2_535
O1 N3 O1 119.999(9) 3_755 .
O1 N3 O1 119.999(9) 2_535 .

loop_
_geom_bond_atom_site_label_1
_geom_bond_atom_site_label_2
_geom_bond_distance
_geom_bond_site_symmetry_2
Ag1 N2 2.163(5) .
Ag1 N2 2.163(5) 6
N1 C1 1.415(7) .
N1 C1 1.415(7) 17_654
N1 H3 0.8523 .
N2 C3 1.342(8) .
N2 C4 1.347(7) .
C1 C5 1.383(8) .
C1 C2 1.391(8) .
C2 C3 1.396(9) .
C2 H2 0.95 .
C3 H1 0.95 .
C4 C5 1.373(9) .
C4 H4 0.95 .
C5 H5 0.95 .
N4 O2 1.235(6) 3_755
N4 O2 1.235(6) .
N4 O2 1.235(6) 2_535
O1 N3 1.255(4) .
N3 O1 1.255(4) 3_755
N3 O1 1.255(4) 2_535
